data_4319947
loop_
_publ_author_name
'Anton Hammerl'
'Thomas M. Klap\"otke'
'Heinrich N\"oth'
'Marcus Warchhold'
'Gerhard Holl'
'Manfred Kaiser'
'Uldis Ticmanis'

_publ_contact_author
;
       Heinrich N\"oth
       Institut f\"ur anorganische Chemie
       Universit\"at M\"unchen
       Butenandtstr. 5-13 (Haus D)
       81377 M\"unchen
       Bundesrepublik Deutschland
;
_publ_contact_author_email H.Noeth@lrz.uni-muenchen.de
_publ_contact_author_fax '089 2180 7865'
_publ_contact_author_phone '089 2180 7454'
_publ_section_title
;
 [N2H5]+2[N4C-NN-CN4]2-: A New High-Nitrogen High-Energetic Material
;
_journal_name_full 'Inorganic Chemistry'
_journal_page_first 3570
_journal_page_last 3575
_journal_paper_doi 10.1021/ic010063y
_journal_volume 40
_journal_year 2001
_chemical_formula_sum 'C2 H18 N18'
_chemical_formula_weight 294.34
_chemical_name_systematic
;
?
;
_space_group_IT_number 2
_symmetry_cell_setting triclinic
_symmetry_space_group_name_Hall '-P 1'
_symmetry_space_group_name_H-M 'P -1'
_atom_sites_solution_hydrogens geom
_atom_sites_solution_primary direct
_atom_sites_solution_secondary difmap
_audit_creation_method 'SHELXL-CIF-file updated by CIFRTF'
_cell_angle_alpha 108.486(2)
_cell_angle_beta 95.290(2)
_cell_angle_gamma 102.991(2)
_cell_formula_units_Z 1
_cell_length_a 4.6208(6)
_cell_length_b 8.5854(12)
_cell_length_c 9.2705(13)
_cell_measurement_reflns_used 444
_cell_measurement_temperature 193(2)
_cell_measurement_theta_max 1.00
_cell_measurement_theta_min 20.00
_cell_volume 334.51(8)
_computing_cell_refinement 'SMART (V4.C50)'
_computing_data_collection 'SMART (V4.C50)'
_computing_data_reduction 'SAINT (V4.D50)'
_computing_molecular_graphics 'XP (SHELXTL-Ver.5)'
_computing_publication_material 'SHELXL (Sheldrick 1997)'
_computing_structure_refinement 'SHELXL-97 (Sheldrick, 1997)'
_computing_structure_solution 'SHELXS-97 (Sheldrick, 1990)'
_diffrn_ambient_temperature 193(2)
_diffrn_measured_fraction_theta_full 0.638
_diffrn_measured_fraction_theta_max 0.638
_diffrn_measurement_device_type 'Siemens SMART Area-detector'
_diffrn_measurement_method Hemisphere
_diffrn_radiation_monochromator graphite
_diffrn_radiation_source 'fine-focus sealed tube'
_diffrn_radiation_type MoK\a
_diffrn_radiation_wavelength 0.71073
_diffrn_reflns_av_R_equivalents 0.0226
_diffrn_reflns_av_sigmaI/netI 0.0266
_diffrn_reflns_limit_h_max 6
_diffrn_reflns_limit_h_min -3
_diffrn_reflns_limit_k_max 10
_diffrn_reflns_limit_k_min -10
_diffrn_reflns_limit_l_max 11
_diffrn_reflns_limit_l_min -11
_diffrn_reflns_number 1929
_diffrn_reflns_theta_full 27.82
_diffrn_reflns_theta_max 27.82
_diffrn_reflns_theta_min 2.35
_diffrn_standards_interval_time 0
_exptl_absorpt_coefficient_mu 0.116
_exptl_absorpt_correction_T_max 0.928062
_exptl_absorpt_correction_T_min 0.642258
_exptl_absorpt_correction_type SADABS
_exptl_crystal_colour yellow
_exptl_crystal_density_diffrn 1.461
_exptl_crystal_density_method 'not measured'
_exptl_crystal_description needle
_exptl_crystal_F_000 156
_exptl_crystal_size_max 0.40
_exptl_crystal_size_mid 0.30
_exptl_crystal_size_min 0.20
_refine_diff_density_max 0.226
_refine_diff_density_min -0.150
_refine_diff_density_rms 0.043
_refine_ls_extinction_coef 0.13(2)
_refine_ls_extinction_expression Fc^*^=kFc[1+0.001xFc^2^\l^3^/sin(2\q)]^-1/4^
_refine_ls_extinction_method SHELXL
_refine_ls_goodness_of_fit_ref 1.045
_refine_ls_hydrogen_treatment mixed
_refine_ls_matrix_type full
_refine_ls_number_parameters 128
_refine_ls_number_reflns 1008
_refine_ls_number_restraints 0
_refine_ls_restrained_S_all 1.045
_refine_ls_R_factor_all 0.0417
_refine_ls_R_factor_gt 0.0354
_refine_ls_shift/su_max 0.000
_refine_ls_shift/su_mean 0.000
_refine_ls_structure_factor_coef Fsqd
_refine_ls_weighting_details 'calc w=1/[\s^2^(Fo^2^)+(0.0655P)^2^+0.0523P] where P=(Fo^2^+2Fc^2^)/3'
_refine_ls_weighting_scheme calc
_refine_ls_wR_factor_gt 0.0949
_refine_ls_wR_factor_ref 0.0989
_reflns_number_gt 868
_reflns_number_total 1008
_reflns_threshold_expression >2sigma(I)
_cod_data_source_file ic010063y_2.cif
_cod_data_source_block d:\frames\hamm6\work\hamm6
_cod_depositor_comments
;
The following automatic conversions were performed:

'_symmetry_cell_setting' value 'Triclinic' changed to 'triclinic'
according to the built-in table from CIF Core dictionary named
'cif_core.dic' version 2.4.1 from
2010-06-29.

'_refine_ls_hydrogen_treatment' value 'mixed ' changed
to 'mixed' according to the built-in table from CIF Core dictionary
named 'cif_core.dic' version 2.4.1 from 2010-06-29.

Automatic conversion script
Id: cif_fix_values 1646 2011-03-28 12:23:43Z adriana 

The following automatic conversions were performed:

'_atom_sites_solution_primary' value 'direct methods' was changed to
'direct'.

'_atom_sites_solution_hydrogens' value 'geometrically' was changed to
'geom'.

Automatic conversion script
Id: cif_fix_values 6452 2018-10-05 10:23:21Z andrius 
;
_cod_database_code 4319947

loop_
_symmetry_equiv_pos_as_xyz
'x, y, z'
'-x, -y, -z'

loop_
_atom_site_label
_atom_site_type_symbol
_atom_site_fract_x
_atom_site_fract_y
_atom_site_fract_z
_atom_site_U_iso_or_equiv
_atom_site_adp_type
_atom_site_occupancy
_atom_site_symmetry_multiplicity
_atom_site_calc_flag
_atom_site_refinement_flags
_atom_site_disorder_assembly
_atom_site_disorder_group
N1 N 0.4091(3) 0.95743(15) 0.43719(14) 0.0220(4) Uani 1 1 d . . .
N2 N 0.2326(4) 1.21332(16) 0.45959(15) 0.0242(4) Uani 1 1 d . . .
N3 N 0.0302(4) 1.24135(17) 0.36500(15) 0.0267(4) Uani 1 1 d . . .
N4 N -0.0817(4) 1.10227(17) 0.24038(15) 0.0284(4) Uani 1 1 d . . .
N5 N 0.0472(4) 0.98029(17) 0.25193(15) 0.0276(4) Uani 1 1 d . . .
N6 N 0.6694(4) 1.2840(2) -0.01758(18) 0.0291(4) Uani 1 1 d . . .
H61 H 0.821(6) 1.358(3) 0.048(3) 0.040(6) Uiso 1 1 d . . .
H62 H 0.732(6) 1.193(3) -0.067(3) 0.049(6) Uiso 1 1 d . . .
N7 N 0.4506(4) 1.23852(18) 0.07385(17) 0.0272(4) Uani 1 1 d . . .
H71 H 0.521(6) 1.178(3) 0.127(3) 0.047(6) Uiso 1 1 d . . .
H72 H 0.290(6) 1.169(3) 0.007(3) 0.051(7) Uiso 1 1 d . . .
N8 N 0.1045(4) 1.55943(18) 0.27988(16) 0.0265(4) Uani 1 1 d . . .
H81 H 0.079(5) 1.488(3) 0.340(2) 0.040(6) Uiso 1 1 d . . .
H82 H 0.119(5) 1.663(3) 0.345(3) 0.045(6) Uiso 1 1 d . . .
N9 N 0.4062(4) 1.56855(19) 0.24508(17) 0.0261(4) Uani 1 1 d . . .
H91 H 0.434(5) 1.453(3) 0.200(3) 0.046(6) Uiso 1 1 d . . .
H92 H 0.551(5) 1.631(3) 0.331(3) 0.035(5) Uiso 1 1 d . . .
H93 H 0.421(5) 1.625(2) 0.174(2) 0.039(5) Uiso 1 1 d . . .
C1 C 0.2384(4) 1.05226(18) 0.38673(16) 0.0201(4) Uani 1 1 d . . .

loop_
_atom_site_aniso_label
_atom_site_aniso_U_11
_atom_site_aniso_U_22
_atom_site_aniso_U_33
_atom_site_aniso_U_23
_atom_site_aniso_U_13
_atom_site_aniso_U_12
N1 0.0216(11) 0.0199(7) 0.0221(6) 0.0061(5) 0.0010(6) 0.0039(6)
N2 0.0266(11) 0.0206(7) 0.0245(7) 0.0069(5) 0.0013(7) 0.0073(6)
N3 0.0292(12) 0.0263(7) 0.0264(7) 0.0109(5) 0.0026(7) 0.0095(7)
N4 0.0299(12) 0.0301(8) 0.0257(7) 0.0096(6) 0.0005(7) 0.0109(7)
N5 0.0300(12) 0.0259(7) 0.0241(7) 0.0056(5) -0.0008(7) 0.0089(7)
N6 0.0288(13) 0.0319(8) 0.0246(7) 0.0061(6) 0.0042(8) 0.0098(8)
N7 0.0285(12) 0.0236(7) 0.0274(7) 0.0077(6) 0.0029(7) 0.0056(7)
N8 0.0247(11) 0.0222(7) 0.0300(7) 0.0060(6) 0.0053(8) 0.0055(7)
N9 0.0271(12) 0.0254(7) 0.0216(7) 0.0036(6) 0.0009(7) 0.0069(7)
C1 0.0199(12) 0.0190(7) 0.0193(7) 0.0052(6) 0.0021(7) 0.0034(7)

loop_
_atom_type_symbol
_atom_type_description
_atom_type_scat_dispersion_real
_atom_type_scat_dispersion_imag
_atom_type_scat_source
C C 0.0033 0.0016 'International Tables Vol C Tables 4.2.6.8 and 6.1.1.4'
H H 0.0000 0.0000 'International Tables Vol C Tables 4.2.6.8 and 6.1.1.4'
N N 0.0061 0.0033 'International Tables Vol C Tables 4.2.6.8 and 6.1.1.4'

loop_
_geom_angle_atom_site_label_1
_geom_angle_atom_site_label_2
_geom_angle_atom_site_label_3
_geom_angle
_geom_angle_site_symmetry_1
_geom_angle_site_symmetry_3
_geom_angle_publ_flag
N1 N1 C1 113.51(15) 2_676 . ?
N3 N2 C1 104.44(13) . . ?
N4 N3 N2 109.78(13) . . ?
N3 N4 N5 109.06(14) . . ?
C1 N5 N4 104.68(12) . . ?
N5 C1 N2 112.03(14) . . ?
N5 C1 N1 119.84(13) . . ?
N2 C1 N1 128.11(15) . . ?

loop_
_geom_bond_atom_site_label_1
_geom_bond_atom_site_label_2
_geom_bond_distance
_geom_bond_site_symmetry_2
_geom_bond_publ_flag
N1 N1 1.265(3) 2_676 ?
N1 C1 1.402(2) . ?
N2 N3 1.336(2) . ?
N2 C1 1.340(2) . ?
N3 N4 1.329(2) . ?
N4 N5 1.343(2) . ?
N5 C1 1.336(2) . ?
N6 N7 1.443(2) . ?
N8 N9 1.450(2) . ?
